data_2230784
loop_
_publ_author_name
'Fun, Hoong-Kun'
'Quah, Ching Kheng'
'Xu, Kai'
'Zhang, Yan'

_publ_section_title
;
 Methyl
 2-acetamido-2-(4-hydroxy-2-methyl-1,3-dioxo-1,2,3,4-tetrahydroisoquinolin-4-yl)-4-methylpentanoate
;
_journal_coeditor_code LH5262
_journal_issue 7
_journal_name_full 'Acta Crystallographica Section E'
_journal_page_first o1710
_journal_page_last o1711
_journal_paper_doi 10.1107/S1600536811022999
_journal_volume 67
_journal_year 2011
_chemical_formula_iupac 'C19 H24 N2 O6'
_chemical_formula_moiety 'C19 H24 N2 O6'
_chemical_formula_sum 'C19 H24 N2 O6'
_chemical_formula_weight 376.40
_chemical_name_systematic
;
Methyl 2-acetamido-2-(4-hydroxy-2-methyl-1,3-dioxo-
1,2,3,4-tetrahydroisoquinolin-4-yl)-4-methylpentanoate
;
_space_group_IT_number 9
_symmetry_cell_setting monoclinic
_symmetry_space_group_name_Hall 'C -2yc'
_symmetry_space_group_name_H-M 'C 1 c 1'
_atom_sites_solution_hydrogens geom
_atom_sites_solution_primary direct
_atom_sites_solution_secondary difmap
_audit_creation_method SHELXL-97
_cell_angle_alpha 90.00
_cell_angle_beta 100.404(5)
_cell_angle_gamma 90.00
_cell_formula_units_Z 4
_cell_length_a 17.8256(15)
_cell_length_b 8.7584(6)
_cell_length_c 11.9182(8)
_cell_measurement_reflns_used 9888
_cell_measurement_temperature 100.00(10)
_cell_measurement_theta_max 64.17
_cell_measurement_theta_min 5.05
_cell_volume 1830.1(2)
_computing_cell_refinement 'SAINT (Bruker, 2009)'
_computing_data_collection 'APEX2 (Bruker, 2009)'
_computing_data_reduction 'SAINT (Bruker, 2009)'
_computing_molecular_graphics 'SHELXTL (Sheldrick, 2008)'
_computing_publication_material
;
SHELXTL (Sheldrick, 2008) and PLATON (Spek, 2009)
;
_computing_structure_refinement 'SHELXTL (Sheldrick, 2008)'
_computing_structure_solution 'SHELXTL (Sheldrick, 2008)'
_diffrn_ambient_temperature 100
_diffrn_measured_fraction_theta_full 0.975
_diffrn_measured_fraction_theta_max 0.975
_diffrn_measurement_device_type 'Bruker APEX DUO CCD area-detector'
_diffrn_measurement_method '\f and \w'
_diffrn_radiation_monochromator graphite
_diffrn_radiation_source 'fine-focus sealed tube'
_diffrn_radiation_type CuK\a
_diffrn_radiation_wavelength 1.54178
_diffrn_reflns_av_R_equivalents 0.0329
_diffrn_reflns_av_sigmaI/netI 0.0201
_diffrn_reflns_limit_h_max 20
_diffrn_reflns_limit_h_min -20
_diffrn_reflns_limit_k_max 10
_diffrn_reflns_limit_k_min -9
_diffrn_reflns_limit_l_max 13
_diffrn_reflns_limit_l_min -12
_diffrn_reflns_number 18268
_diffrn_reflns_theta_full 64.68
_diffrn_reflns_theta_max 64.68
_diffrn_reflns_theta_min 5.05
_diffrn_standards_number 0
_exptl_absorpt_coefficient_mu 0.851
_exptl_absorpt_correction_T_max 0.8830
_exptl_absorpt_correction_T_min 0.6780
_exptl_absorpt_correction_type multi-scan
_exptl_absorpt_process_details '(<i>SADABS</i>; Bruker, 2009)'
_exptl_crystal_colour colourless
_exptl_crystal_density_diffrn 1.366
_exptl_crystal_density_method 'not measured'
_exptl_crystal_description needle
_exptl_crystal_F_000 800
_exptl_crystal_size_max 0.495
_exptl_crystal_size_mid 0.15
_exptl_crystal_size_min 0.15
_refine_diff_density_max 0.112
_refine_diff_density_min -0.140
_refine_ls_abs_structure_details 'Flack (1983), 1204 Friedel pairs'
_refine_ls_abs_structure_Flack 0.05(13)
_refine_ls_extinction_method none
_refine_ls_goodness_of_fit_ref 1.045
_refine_ls_hydrogen_treatment mixed
_refine_ls_matrix_type full
_refine_ls_number_parameters 257
_refine_ls_number_reflns 2713
_refine_ls_number_restraints 2
_refine_ls_restrained_S_all 1.044
_refine_ls_R_factor_all 0.0239
_refine_ls_R_factor_gt 0.0236
_refine_ls_shift/su_max_lt 0.001
_refine_ls_shift/su_mean 0.001
_refine_ls_structure_factor_coef Fsqd
_refine_ls_weighting_details 'calc w=1/[\s^2^(Fo^2^)+(0.0319P)^2^+0.7184P] where P=(Fo^2^+2Fc^2^)/3'
_refine_ls_weighting_scheme calc
_refine_ls_wR_factor_gt 0.0587
_refine_ls_wR_factor_ref 0.0590
_reflns_number_gt 2673
_reflns_number_total 2713
_reflns_threshold_expression I>2\s(I)
_cod_data_source_file lh5262.cif
_cod_data_source_block I
_cod_original_sg_symbol_H-M 'C c'
_cod_database_code 2230784
_cod_database_fobs_code 2230784

loop_
_symmetry_equiv_pos_as_xyz
'x, y, z'
'x, -y, z+1/2'
'x+1/2, y+1/2, z'
'x+1/2, -y+1/2, z+1/2'

loop_
_atom_site_type_symbol
_atom_site_label
_atom_site_fract_x
_atom_site_fract_y
_atom_site_fract_z
_atom_site_U_iso_or_equiv
_atom_site_adp_type
_atom_site_calc_flag
_atom_site_refinement_flags
_atom_site_occupancy
_atom_site_symmetry_multiplicity
_atom_site_disorder_assembly
_atom_site_disorder_group
O O1 0.81985(6) 0.74615(13) 1.04040(10) 0.0229(3) Uani d . 1 1 . .
O O2 1.05834(6) 0.65801(14) 0.97375(10) 0.0302(3) Uani d . 1 1 . .
O O3 0.76692(6) 0.48621(12) 0.94001(10) 0.0204(2) Uani d . 1 1 . .
O O4 0.91523(6) 0.77211(12) 0.76247(9) 0.0193(2) Uani d . 1 1 . .
O O5 0.89019(6) 0.56633(12) 0.65074(9) 0.0204(2) Uani d . 1 1 . .
O O6 0.64674(6) 0.52211(12) 0.77471(10) 0.0223(3) Uani d . 1 1 . .
N N1 0.93918(7) 0.70763(15) 1.00450(11) 0.0206(3) Uani d . 1 1 . .
N N2 0.75643(7) 0.51865(14) 0.70247(12) 0.0171(3) Uani d . 1 1 . .
C C1 0.86194(9) 0.67556(17) 0.99008(14) 0.0188(3) Uani d . 1 1 . .
C C2 0.99257(9) 0.61559(19) 0.96548(14) 0.0222(4) Uani d . 1 1 . .
C C3 0.96586(9) 0.46387(18) 0.91865(14) 0.0200(3) Uani d . 1 1 . .
C C4 1.02036(9) 0.3555(2) 0.90385(14) 0.0253(4) Uani d . 1 1 . .
H H4A 1.0719 0.3803 0.9194 0.030 Uiso calc R 1 1 . .
C C5 0.99735(10) 0.2104(2) 0.86574(15) 0.0285(4) Uani d . 1 1 . .
H H5A 1.0334 0.1376 0.8550 0.034 Uiso calc R 1 1 . .
C C6 0.92023(10) 0.17437(19) 0.84364(15) 0.0259(4) Uani d . 1 1 . .
H H6A 0.9049 0.0765 0.8192 0.031 Uiso calc R 1 1 . .
C C7 0.86576(9) 0.28210(18) 0.85750(14) 0.0217(3) Uani d . 1 1 . .
H H7A 0.8143 0.2565 0.8424 0.026 Uiso calc R 1 1 . .
C C8 0.88811(8) 0.42821(18) 0.89389(13) 0.0181(3) Uani d . 1 1 . .
C C9 0.82982(8) 0.55120(17) 0.90207(14) 0.0174(3) Uani d . 1 1 . .
C C10 0.80278(8) 0.62935(17) 0.77805(14) 0.0167(3) Uani d . 1 1 . .
C C11 0.76008(9) 0.78137(17) 0.78789(13) 0.0180(3) Uani d . 1 1 . .
H H11A 0.7260 0.7664 0.8419 0.022 Uiso calc R 1 1 . .
H H11B 0.7974 0.8574 0.8201 0.022 Uiso calc R 1 1 . .
C C12 0.71318(9) 0.84730(17) 0.67768(15) 0.0217(3) Uani d . 1 1 . .
H H12A 0.6734 0.7732 0.6477 0.026 Uiso calc R 1 1 . .
C C13 0.75969(10) 0.8792(2) 0.58470(15) 0.0285(4) Uani d . 1 1 . .
H H13A 0.7803 0.7852 0.5620 0.043 Uiso calc R 1 1 . .
H H13B 0.8006 0.9479 0.6135 0.043 Uiso calc R 1 1 . .
H H13C 0.7274 0.9246 0.5201 0.043 Uiso calc R 1 1 . .
C C14 0.67409(10) 0.9933(2) 0.70714(17) 0.0306(4) Uani d . 1 1 . .
H H14A 0.6414 1.0315 0.6401 0.046 Uiso calc R 1 1 . .
H H14B 0.7120 1.0686 0.7352 0.046 Uiso calc R 1 1 . .
H H14C 0.6443 0.9716 0.7647 0.046 Uiso calc R 1 1 . .
C C15 0.87344(8) 0.65099(17) 0.72155(14) 0.0165(3) Uani d . 1 1 . .
C C16 0.98383(9) 0.79217(19) 0.71419(15) 0.0230(4) Uani d . 1 1 . .
H H16A 1.0110 0.8807 0.7472 0.035 Uiso calc R 1 1 . .
H H16B 0.9701 0.8053 0.6331 0.035 Uiso calc R 1 1 . .
H H16C 1.0158 0.7037 0.7304 0.035 Uiso calc R 1 1 . .
C C17 0.68252(8) 0.48575(17) 0.69911(14) 0.0179(3) Uani d . 1 1 . .
C C18 0.64504(9) 0.40140(19) 0.59393(15) 0.0248(4) Uani d . 1 1 . .
H H18A 0.6056 0.3365 0.6124 0.037 Uiso calc R 1 1 . .
H H18B 0.6824 0.3404 0.5657 0.037 Uiso calc R 1 1 . .
H H18C 0.6232 0.4734 0.5365 0.037 Uiso calc R 1 1 . .
C C19 0.96743(10) 0.84909(19) 1.06333(17) 0.0300(4) Uani d . 1 1 . .
H H19A 0.9273 0.8958 1.0952 0.045 Uiso calc R 1 1 . .
H H19B 0.9839 0.9179 1.0100 0.045 Uiso calc R 1 1 . .
H H19C 1.0096 0.8261 1.1233 0.045 Uiso calc R 1 1 . .
H H1N2 0.7798(11) 0.479(2) 0.6459(18) 0.025(5) Uiso d . 1 1 . .
H H1O3 0.7237(13) 0.510(2) 0.8986(18) 0.037(6) Uiso d . 1 1 . .

loop_
_atom_site_aniso_label
_atom_site_aniso_U_11
_atom_site_aniso_U_22
_atom_site_aniso_U_33
_atom_site_aniso_U_12
_atom_site_aniso_U_13
_atom_site_aniso_U_23
O1 0.0255(6) 0.0248(6) 0.0184(7) 0.0040(4) 0.0040(5) -0.0020(5)
O2 0.0178(6) 0.0408(7) 0.0299(8) -0.0067(5) -0.0013(5) 0.0021(6)
O3 0.0173(5) 0.0267(6) 0.0173(7) -0.0020(4) 0.0036(5) 0.0027(5)
O4 0.0171(5) 0.0208(5) 0.0201(7) -0.0039(4) 0.0033(4) -0.0013(5)
O5 0.0191(5) 0.0237(5) 0.0188(7) -0.0013(4) 0.0046(4) -0.0021(5)
O6 0.0177(5) 0.0279(6) 0.0215(7) -0.0011(4) 0.0045(5) -0.0014(5)
N1 0.0220(7) 0.0223(7) 0.0162(8) -0.0040(5) -0.0003(5) 0.0005(6)
N2 0.0163(7) 0.0188(7) 0.0161(8) -0.0006(5) 0.0026(6) -0.0022(5)
C1 0.0221(8) 0.0190(7) 0.0143(9) 0.0005(6) 0.0004(6) 0.0044(6)
C2 0.0195(8) 0.0310(9) 0.0143(9) -0.0008(6) -0.0019(6) 0.0057(7)
C3 0.0206(8) 0.0281(8) 0.0112(9) 0.0010(6) 0.0024(6) 0.0038(7)
C4 0.0210(8) 0.0383(10) 0.0163(10) 0.0049(7) 0.0027(7) 0.0045(7)
C5 0.0322(10) 0.0339(10) 0.0193(11) 0.0139(7) 0.0042(7) 0.0002(7)
C6 0.0352(10) 0.0242(9) 0.0168(10) 0.0055(7) 0.0009(7) 0.0007(7)
C7 0.0248(8) 0.0246(8) 0.0151(9) 0.0009(7) 0.0021(6) -0.0002(7)
C8 0.0210(8) 0.0239(8) 0.0095(9) 0.0021(6) 0.0030(6) 0.0028(6)
C9 0.0167(7) 0.0204(8) 0.0149(9) -0.0010(6) 0.0025(6) 0.0017(6)
C10 0.0161(7) 0.0196(7) 0.0130(9) -0.0030(6) -0.0007(6) -0.0009(6)
C11 0.0159(7) 0.0216(8) 0.0163(9) 0.0001(6) 0.0025(6) 0.0005(6)
C12 0.0204(7) 0.0219(8) 0.0207(10) -0.0012(6) -0.0015(6) 0.0013(7)
C13 0.0318(9) 0.0316(9) 0.0212(10) 0.0051(7) 0.0022(7) 0.0070(8)
C14 0.0318(9) 0.0302(9) 0.0280(12) 0.0085(7) 0.0002(8) 0.0036(8)
C15 0.0156(7) 0.0191(8) 0.0134(9) -0.0003(6) -0.0010(6) 0.0030(6)
C16 0.0190(8) 0.0264(8) 0.0238(10) -0.0048(6) 0.0043(7) 0.0010(7)
C17 0.0165(7) 0.0178(7) 0.0191(10) -0.0003(6) 0.0018(6) 0.0013(6)
C18 0.0178(8) 0.0319(9) 0.0241(10) -0.0055(7) 0.0024(7) -0.0034(8)
C19 0.0364(10) 0.0282(9) 0.0235(10) -0.0103(7) 0.0004(8) -0.0038(8)

loop_
_atom_type_symbol
_atom_type_description
_atom_type_scat_dispersion_real
_atom_type_scat_dispersion_imag
_atom_type_scat_source
C C 0.0181 0.0091 'International Tables Vol C Tables 4.2.6.8 and 6.1.1.4'
H H 0.0000 0.0000 'International Tables Vol C Tables 4.2.6.8 and 6.1.1.4'
N N 0.0311 0.0180 'International Tables Vol C Tables 4.2.6.8 and 6.1.1.4'
O O 0.0492 0.0322 'International Tables Vol C Tables 4.2.6.8 and 6.1.1.4'

loop_
_geom_angle_atom_site_label_1
_geom_angle_atom_site_label_2
_geom_angle_atom_site_label_3
_geom_angle_site_symmetry_1
_geom_angle_site_symmetry_3
_geom_angle
_geom_angle_publ_flag
C9 O3 H1O3 . . 113.6(14) ?
C15 O4 C16 . . 113.89(13) ?
C1 N1 C2 . . 124.49(13) ?
C1 N1 C19 . . 118.57(13) ?
C2 N1 C19 . . 116.93(13) ?
C17 N2 C10 . . 126.82(13) ?
C17 N2 H1N2 . . 117.8(12) ?
C10 N2 H1N2 . . 114.8(12) ?
O1 C1 N1 . . 121.72(14) ?
O1 C1 C9 . . 120.54(14) ?
N1 C1 C9 . . 117.67(13) ?
O2 C2 N1 . . 120.25(15) ?
O2 C2 C3 . . 122.84(15) ?
N1 C2 C3 . . 116.87(13) ?
C4 C3 C8 . . 120.56(15) ?
C4 C3 C2 . . 118.28(14) ?
C8 C3 C2 . . 121.12(14) ?
C5 C4 C3 . . 119.65(16) ?
C5 C4 H4A . . 120.2 ?
C3 C4 H4A . . 120.2 ?
C4 C5 C6 . . 119.64(16) ?
C4 C5 H5A . . 120.2 ?
C6 C5 H5A . . 120.2 ?
C7 C6 C5 . . 120.92(16) ?
C7 C6 H6A . . 119.5 ?
C5 C6 H6A . . 119.5 ?
C6 C7 C8 . . 119.87(15) ?
C6 C7 H7A . . 120.1 ?
C8 C7 H7A . . 120.1 ?
C7 C8 C3 . . 119.33(14) ?
C7 C8 C9 . . 121.04(13) ?
C3 C8 C9 . . 119.57(14) ?
O3 C9 C8 . . 109.28(12) ?
O3 C9 C1 . . 106.64(13) ?
C8 C9 C1 . . 111.74(12) ?
O3 C9 C10 . . 109.99(12) ?
C8 C9 C10 . . 109.67(13) ?
C1 C9 C10 . . 109.47(12) ?
N2 C10 C15 . . 103.07(12) ?
N2 C10 C11 . . 112.55(12) ?
C15 C10 C11 . . 112.23(12) ?
N2 C10 C9 . . 108.76(12) ?
C15 C10 C9 . . 108.54(11) ?
C11 C10 C9 . . 111.30(13) ?
C12 C11 C10 . . 117.22(13) ?
C12 C11 H11A . . 108.0 ?
C10 C11 H11A . . 108.0 ?
C12 C11 H11B . . 108.0 ?
C10 C11 H11B . . 108.0 ?
H11A C11 H11B . . 107.2 ?
C13 C12 C14 . . 110.13(14) ?
C13 C12 C11 . . 114.00(13) ?
C14 C12 C11 . . 108.57(14) ?
C13 C12 H12A . . 108.0 ?
C14 C12 H12A . . 108.0 ?
C11 C12 H12A . . 108.0 ?
C12 C13 H13A . . 109.5 ?
C12 C13 H13B . . 109.5 ?
H13A C13 H13B . . 109.5 ?
C12 C13 H13C . . 109.5 ?
H13A C13 H13C . . 109.5 ?
H13B C13 H13C . . 109.5 ?
C12 C14 H14A . . 109.5 ?
C12 C14 H14B . . 109.5 ?
H14A C14 H14B . . 109.5 ?
C12 C14 H14C . . 109.5 ?
H14A C14 H14C . . 109.5 ?
H14B C14 H14C . . 109.5 ?
O5 C15 O4 . . 123.60(14) ?
O5 C15 C10 . . 123.84(13) ?
O4 C15 C10 . . 112.54(13) ?
O4 C16 H16A . . 109.5 ?
O4 C16 H16B . . 109.5 ?
H16A C16 H16B . . 109.5 ?
O4 C16 H16C . . 109.5 ?
H16A C16 H16C . . 109.5 ?
H16B C16 H16C . . 109.5 ?
O6 C17 N2 . . 123.78(14) ?
O6 C17 C18 . . 121.61(13) ?
N2 C17 C18 . . 114.60(14) ?
C17 C18 H18A . . 109.5 ?
C17 C18 H18B . . 109.5 ?
H18A C18 H18B . . 109.5 ?
C17 C18 H18C . . 109.5 ?
H18A C18 H18C . . 109.5 ?
H18B C18 H18C . . 109.5 ?
N1 C19 H19A . . 109.5 ?
N1 C19 H19B . . 109.5 ?
H19A C19 H19B . . 109.5 ?
N1 C19 H19C . . 109.5 ?
H19A C19 H19C . . 109.5 ?
H19B C19 H19C . . 109.5 ?

loop_
_geom_bond_atom_site_label_1
_geom_bond_atom_site_label_2
_geom_bond_site_symmetry_2
_geom_bond_distance
_geom_bond_publ_flag
O1 C1 . 1.211(2) ?
O2 C2 . 1.217(2) ?
O3 C9 . 1.4032(19) ?
O3 H1O3 . 0.86(2) ?
O4 C15 . 1.3368(18) ?
O4 C16 . 1.4531(18) ?
O5 C15 . 1.201(2) ?
O6 C17 . 1.236(2) ?
N1 C1 . 1.3851(19) ?
N1 C2 . 1.390(2) ?
N1 C19 . 1.467(2) ?
N2 C17 . 1.3420(19) ?
N2 C10 . 1.4715(19) ?
N2 H1N2 . 0.92(2) ?
C1 C9 . 1.548(2) ?
C2 C3 . 1.486(2) ?
C3 C4 . 1.392(2) ?
C3 C8 . 1.399(2) ?
C4 C5 . 1.386(3) ?
C4 H4A . 0.9300 ?
C5 C6 . 1.389(3) ?
C5 H5A . 0.9300 ?
C6 C7 . 1.385(2) ?
C6 H6A . 0.9300 ?
C7 C8 . 1.386(2) ?
C7 H7A . 0.9300 ?
C8 C9 . 1.512(2) ?
C9 C10 . 1.621(2) ?
C10 C15 . 1.543(2) ?
C10 C11 . 1.549(2) ?
C11 C12 . 1.537(2) ?
C11 H11A . 0.9700 ?
C11 H11B . 0.9700 ?
C12 C13 . 1.525(3) ?
C12 C14 . 1.527(2) ?
C12 H12A . 0.9800 ?
C13 H13A . 0.9600 ?
C13 H13B . 0.9600 ?
C13 H13C . 0.9600 ?
C14 H14A . 0.9600 ?
C14 H14B . 0.9600 ?
C14 H14C . 0.9600 ?
C16 H16A . 0.9600 ?
C16 H16B . 0.9600 ?
C16 H16C . 0.9600 ?
C17 C18 . 1.504(2) ?
C18 H18A . 0.9600 ?
C18 H18B . 0.9600 ?
C18 H18C . 0.9600 ?
C19 H19A . 0.9600 ?
C19 H19B . 0.9600 ?
C19 H19C . 0.9600 ?

loop_
_geom_hbond_atom_site_label_D
_geom_hbond_atom_site_label_H
_geom_hbond_atom_site_label_A
_geom_hbond_site_symmetry_A
_geom_hbond_distance_DH
_geom_hbond_distance_HA
_geom_hbond_distance_DA
_geom_hbond_angle_DHA
_geom_hbond_publ_flag
N2 H1N2 O1 2_564 0.92(2) 2.511(19) 3.3431(17) 150.3(15) yes
N2 H1N2 O3 2_564 0.92(2) 2.44(2) 3.1675(18) 135.6(16) yes
O3 H1O3 O6 . 0.86(2) 1.83(2) 2.6543(16) 160(2) yes
C5 H5A O6 3_545 0.93 2.59 3.469(2) 157 yes

loop_
_geom_torsion_atom_site_label_1
_geom_torsion_atom_site_label_2
_geom_torsion_atom_site_label_3
_geom_torsion_atom_site_label_4
_geom_torsion_site_symmetry_1
_geom_torsion_site_symmetry_2
_geom_torsion_site_symmetry_3
_geom_torsion_site_symmetry_4
_geom_torsion
_geom_torsion_publ_flag
C2 N1 C1 O1 . . . . 168.38(15) ?
C19 N1 C1 O1 . . . . -12.6(2) ?
C2 N1 C1 C9 . . . . -14.8(2) ?
C19 N1 C1 C9 . . . . 164.27(14) ?
C1 N1 C2 O2 . . . . 174.17(15) ?
C19 N1 C2 O2 . . . . -4.9(2) ?
C1 N1 C2 C3 . . . . -8.2(2) ?
C19 N1 C2 C3 . . . . 172.78(14) ?
O2 C2 C3 C4 . . . . 12.4(2) ?
N1 C2 C3 C4 . . . . -165.20(15) ?
O2 C2 C3 C8 . . . . -169.92(15) ?
N1 C2 C3 C8 . . . . 12.5(2) ?
C8 C3 C4 C5 . . . . -0.9(2) ?
C2 C3 C4 C5 . . . . 176.79(16) ?
C3 C4 C5 C6 . . . . -0.5(3) ?
C4 C5 C6 C7 . . . . 1.0(3) ?
C5 C6 C7 C8 . . . . 0.0(3) ?
C6 C7 C8 C3 . . . . -1.4(2) ?
C6 C7 C8 C9 . . . . 175.79(15) ?
C4 C3 C8 C7 . . . . 1.9(2) ?
C2 C3 C8 C7 . . . . -175.74(15) ?
C4 C3 C8 C9 . . . . -175.38(15) ?
C2 C3 C8 C9 . . . . 7.0(2) ?
C7 C8 C9 O3 . . . . 37.1(2) ?
C3 C8 C9 O3 . . . . -145.72(14) ?
C7 C8 C9 C1 . . . . 154.86(15) ?
C3 C8 C9 C1 . . . . -27.9(2) ?
C7 C8 C9 C10 . . . . -83.55(17) ?
C3 C8 C9 C10 . . . . 93.64(17) ?
O1 C1 C9 O3 . . . . -31.9(2) ?
N1 C1 C9 O3 . . . . 151.20(13) ?
O1 C1 C9 C8 . . . . -151.28(14) ?
N1 C1 C9 C8 . . . . 31.84(19) ?
O1 C1 C9 C10 . . . . 87.02(17) ?
N1 C1 C9 C10 . . . . -89.86(15) ?
C17 N2 C10 C15 . . . . -164.63(14) ?
C17 N2 C10 C11 . . . . -43.5(2) ?
C17 N2 C10 C9 . . . . 80.31(18) ?
O3 C9 C10 N2 . . . . -49.92(16) ?
C8 C9 C10 N2 . . . . 70.29(15) ?
C1 C9 C10 N2 . . . . -166.77(12) ?
O3 C9 C10 C15 . . . . -161.37(12) ?
C8 C9 C10 C15 . . . . -41.16(16) ?
C1 C9 C10 C15 . . . . 81.77(14) ?
O3 C9 C10 C11 . . . . 74.64(15) ?
C8 C9 C10 C11 . . . . -165.15(12) ?
C1 C9 C10 C11 . . . . -42.22(16) ?
N2 C10 C11 C12 . . . . -42.05(18) ?
C15 C10 C11 C12 . . . . 73.68(17) ?
C9 C10 C11 C12 . . . . -164.44(12) ?
C10 C11 C12 C13 . . . . -58.65(18) ?
C10 C11 C12 C14 . . . . 178.18(13) ?
C16 O4 C15 O5 . . . . -0.5(2) ?
C16 O4 C15 C10 . . . . 177.71(12) ?
N2 C10 C15 O5 . . . . -15.55(19) ?
C11 C10 C15 O5 . . . . -136.90(15) ?
C9 C10 C15 O5 . . . . 99.66(17) ?
N2 C10 C15 O4 . . . . 166.23(12) ?
C11 C10 C15 O4 . . . . 44.89(17) ?
C9 C10 C15 O4 . . . . -78.55(14) ?
C10 N2 C17 O6 . . . . -15.0(2) ?
C10 N2 C17 C18 . . . . 164.21(14) ?
